data_4064821
loop_
_publ_author_name
'Gruver, Brian C.'
'Adams, Jeramie J.'
'Warner, Seth J.'
'Arulsamy, Navamoney'
'Roddick, Dean M.'

_publ_section_title
;
 Acceptor Pincer Chemistry of Ruthenium: Catalytic Alkane Dehydrogenation
 by (CF3PCP)Ru(cod)(H)
;
_journal_issue 19
_journal_name_full Organometallics
_journal_page_first 5133
_journal_paper_doi 10.1021/om200354y
_journal_volume 30
_journal_year 2011
_chemical_formula_moiety 'C48 H32 F48 P8 Ru2'
_chemical_formula_sum 'C48 H32 F48 P8 Ru2'
_chemical_formula_weight 1970.64
_chemical_name_common (CF3PCP)Ru(cod)(H)
_chemical_name_systematic
; 
 ? 
;
_space_group_IT_number 2
_symmetry_cell_setting triclinic
_symmetry_space_group_name_Hall '-P 1'
_symmetry_space_group_name_H-M 'P -1'
_atom_sites_solution_hydrogens geom
_atom_sites_solution_primary direct
_atom_sites_solution_secondary difmap
_audit_creation_method SHELXL-97
_cell_angle_alpha 91.681(1)
_cell_angle_beta 97.886(1)
_cell_angle_gamma 93.194(2)
_cell_formula_units_Z 1
_cell_length_a 9.7406(3)
_cell_length_b 10.9574(3)
_cell_length_c 15.5252(4)
_cell_measurement_reflns_used 9916
_cell_measurement_temperature 150(2)
_cell_measurement_theta_max 29.77
_cell_measurement_theta_min 2.33
_cell_volume 1637.66(8)
_computing_cell_refinement 'Bruker SAINT'
_computing_data_collection 'Bruker APEX2'
_computing_data_reduction 'Bruker SAINT'
_computing_molecular_graphics 'Bruker SHELXTL'
_computing_publication_material 'Bruker SHELXTL'
_computing_structure_refinement 'SHELXL-97 (Sheldrick, 2008)'
_computing_structure_solution 'SHELXS-97 (Sheldrick, 2008)'
_diffrn_ambient_temperature 150(2)
_diffrn_measured_fraction_theta_full 0.989
_diffrn_measured_fraction_theta_max 0.989
_diffrn_measurement_device_type 'Bruker APEX-II CCD'
_diffrn_measurement_method '\f and \w scans'
_diffrn_radiation_monochromator graphite
_diffrn_radiation_source 'fine-focus sealed tube'
_diffrn_radiation_type MoK\a
_diffrn_radiation_wavelength 0.71073
_diffrn_reflns_av_R_equivalents 0.0289
_diffrn_reflns_av_sigmaI/netI 0.0362
_diffrn_reflns_limit_h_max 13
_diffrn_reflns_limit_h_min -13
_diffrn_reflns_limit_k_max 15
_diffrn_reflns_limit_k_min -15
_diffrn_reflns_limit_l_max 21
_diffrn_reflns_limit_l_min -21
_diffrn_reflns_number 24941
_diffrn_reflns_theta_full 29.57
_diffrn_reflns_theta_max 29.57
_diffrn_reflns_theta_min 1.86
_exptl_absorpt_coefficient_mu 0.831
_exptl_absorpt_correction_T_max 0.7460
_exptl_absorpt_correction_T_min 0.6254
_exptl_absorpt_correction_type multi-scan
_exptl_absorpt_process_details 'SADABS (Bruker AXS Inc., 2008)'
_exptl_crystal_colour colourless
_exptl_crystal_density_diffrn 1.998
_exptl_crystal_density_method 'not measured'
_exptl_crystal_description rectangular
_exptl_crystal_F_000 960
_exptl_crystal_size_max 0.32
_exptl_crystal_size_mid 0.12
_exptl_crystal_size_min 0.10
_refine_diff_density_max 1.562
_refine_diff_density_min -0.814
_refine_diff_density_rms 0.113
_refine_ls_extinction_method none
_refine_ls_goodness_of_fit_ref 1.044
_refine_ls_hydrogen_treatment refall
_refine_ls_matrix_type full
_refine_ls_number_parameters 482
_refine_ls_number_reflns 9083
_refine_ls_number_restraints 0
_refine_ls_restrained_S_all 1.044
_refine_ls_R_factor_all 0.0558
_refine_ls_R_factor_gt 0.0448
_refine_ls_shift/su_max 0.001
_refine_ls_shift/su_mean 0.000
_refine_ls_structure_factor_coef Fsqd
_refine_ls_weighting_details 'calc w=1/[\s^2^(Fo^2^)+(0.0706P)^2^+1.8824P] where P=(Fo^2^+2Fc^2^)/3'
_refine_ls_weighting_scheme calc
_refine_ls_wR_factor_gt 0.1223
_refine_ls_wR_factor_ref 0.1307
_reflns_number_gt 7639
_reflns_number_total 9083
_reflns_threshold_expression >2sigma(I)
_cod_data_source_file om200354y_si_008.cif
_cod_data_source_block bcg10
_cod_depositor_comments
;
The following automatic conversions were performed:

'_symmetry_cell_setting' value 'Triclinic' changed to 'triclinic'
according to /home/saulius/struct/CIF-dictionaries/cif_core.dic
dictionary named 'cif_core.dic' version 2.4.1 from 2010-06-29.

Automatic conversion script
Id: cif_fix_values 1715 2011-07-08 13:25:40Z adriana 
;
_cod_original_sg_symbol_H-M P-1
_cod_database_code 4064821

loop_
_symmetry_equiv_pos_as_xyz
'x, y, z'
'-x, -y, -z'

loop_
_atom_site_label
_atom_site_type_symbol
_atom_site_fract_x
_atom_site_fract_y
_atom_site_fract_z
_atom_site_U_iso_or_equiv
_atom_site_adp_type
_atom_site_occupancy
_atom_site_symmetry_multiplicity
_atom_site_calc_flag
_atom_site_refinement_flags
Ru1 Ru 0.41186(2) 0.23401(2) 0.229243(14) 0.02641(8) Uani 1 1 d .
H1 H 0.430(4) 0.245(3) 0.137(2) 0.034(9) Uiso 1 1 d .
P1 P 0.22064(9) 0.28604(7) 0.13952(5) 0.03090(17) Uani 1 1 d .
P2 P 0.59132(9) 0.10964(8) 0.23337(7) 0.0384(2) Uani 1 1 d .
P3 P 0.31977(9) 0.20492(7) 0.36292(5) 0.03094(17) Uani 1 1 d .
P4 P 0.53629(9) 0.42089(7) 0.26406(5) 0.03281(18) Uani 1 1 d .
C1 C 0.3114(3) 0.0574(3) 0.1799(2) 0.0309(6) Uani 1 1 d .
C2 C 0.3809(4) -0.0516(3) 0.1858(3) 0.0411(7) Uani 1 1 d .
C3 C 0.3170(5) -0.1623(4) 0.1515(3) 0.0543(10) Uani 1 1 d .
H3A H 0.3660 -0.2329 0.1557 0.065 Uiso 1 1 calc R
C4 C 0.1818(5) -0.1683(4) 0.1112(3) 0.0590(11) Uani 1 1 d .
H4A H 0.1396 -0.2426 0.0881 0.071 Uiso 1 1 calc R
C5 C 0.1094(4) -0.0645(3) 0.1053(3) 0.0468(9) Uani 1 1 d .
H5A H 0.0175 -0.0686 0.0791 0.056 Uiso 1 1 calc R
C6 C 0.1732(3) 0.0472(3) 0.1385(2) 0.0333(6) Uani 1 1 d .
C7 C 0.0916(3) 0.1599(3) 0.1316(2) 0.0370(7) Uani 1 1 d .
H7A H 0.0355 0.1654 0.1785 0.044 Uiso 1 1 calc R
H7B H 0.0311 0.1590 0.0765 0.044 Uiso 1 1 calc R
C8 C 0.1010(5) 0.4165(4) 0.1420(3) 0.0501(9) Uani 1 1 d .
F8A F 0.0674(3) 0.4290(3) 0.22184(19) 0.0724(8) Uani 1 1 d .
F8B F 0.1587(3) 0.5225(2) 0.1221(2) 0.0749(9) Uani 1 1 d .
F8C F -0.0174(3) 0.3969(3) 0.0885(2) 0.0712(8) Uani 1 1 d .
C9 C 0.2457(4) 0.2963(4) 0.0205(2) 0.0469(9) Uani 1 1 d .
F9A F 0.1325(4) 0.3145(5) -0.03046(19) 0.1063(14) Uani 1 1 d .
F9B F 0.2853(5) 0.1921(4) -0.0081(2) 0.1078(14) Uani 1 1 d .
F9C F 0.3387(5) 0.3783(4) 0.00791(19) 0.1155(17) Uani 1 1 d .
C10 C 0.5266(4) -0.0486(3) 0.2337(3) 0.0488(9) Uani 1 1 d .
H10A H 0.5835 -0.1015 0.2042 0.059 Uiso 1 1 calc R
H10B H 0.5263 -0.0750 0.2928 0.059 Uiso 1 1 calc R
C11 C 0.6749(5) 0.1079(5) 0.1300(3) 0.0577(11) Uani 1 1 d .
F11A F 0.7379(3) 0.2131(3) 0.1168(2) 0.0733(8) Uani 1 1 d .
F11B F 0.5795(3) 0.0792(4) 0.0624(2) 0.0879(11) Uani 1 1 d .
F11C F 0.7702(3) 0.0239(3) 0.1317(3) 0.0888(11) Uani 1 1 d .
C12 C 0.7621(4) 0.1038(4) 0.3088(3) 0.0571(11) Uani 1 1 d .
F12A F 0.7515(3) 0.1376(4) 0.3906(2) 0.0815(9) Uani 1 1 d .
F12B F 0.8608(2) 0.1822(3) 0.28629(19) 0.0640(7) Uani 1 1 d .
F12C F 0.8123(3) -0.0053(3) 0.3101(3) 0.1048(14) Uani 1 1 d .
C13 C 0.2246(4) 0.0521(3) 0.3778(2) 0.0430(8) Uani 1 1 d .
F13A F 0.1093(3) 0.0394(2) 0.32099(17) 0.0573(6) Uani 1 1 d .
F13B F 0.1886(4) 0.0396(3) 0.45676(17) 0.0709(8) Uani 1 1 d .
F13C F 0.3008(3) -0.0421(2) 0.36414(17) 0.0577(6) Uani 1 1 d .
C14 C 0.4504(4) 0.1956(4) 0.4638(2) 0.0413(8) Uani 1 1 d .
F14A F 0.5357(3) 0.2964(2) 0.47357(16) 0.0598(7) Uani 1 1 d .
F14B F 0.3996(3) 0.1820(3) 0.53808(14) 0.0595(7) Uani 1 1 d .
F14C F 0.5279(3) 0.1012(2) 0.45468(16) 0.0559(6) Uani 1 1 d .
C15 C 0.1910(3) 0.3104(3) 0.3958(2) 0.0375(7) Uani 1 1 d .
H15A H 0.2143 0.3896 0.3735 0.045 Uiso 1 1 calc R
H15B H 0.1017 0.2820 0.3640 0.045 Uiso 1 1 calc R
C16 C 0.1678(3) 0.3335(3) 0.4897(2) 0.0374(7) Uani 1 1 d .
C17 C 0.0693(4) 0.2634(4) 0.5276(3) 0.0545(11) Uani 1 1 d .
H17A H 0.0183 0.1986 0.4960 0.065 Uiso 1 1 calc R
C18 C 0.0477(5) 0.2903(5) 0.6118(3) 0.0630(13) Uani 1 1 d .
H18A H -0.0162 0.2418 0.6371 0.076 Uiso 1 1 calc R
C19 C 0.1193(4) 0.3878(4) 0.6590(3) 0.0536(11) Uani 1 1 d .
H19A H 0.1023 0.4054 0.7154 0.064 Uiso 1 1 calc R
C20 C 0.2172(4) 0.4605(3) 0.6227(2) 0.0391(7) Uani 1 1 d .
C21 C 0.2384(3) 0.4324(3) 0.5377(2) 0.0362(7) Uani 1 1 d .
H21A H 0.3017 0.4812 0.5123 0.043 Uiso 1 1 calc R
C22 C 0.2885(4) 0.5739(3) 0.6703(2) 0.0398(7) Uani 1 1 d .
H22A H 0.2257 0.6022 0.7090 0.048 Uiso 1 1 calc R
H22B H 0.2929 0.6354 0.6269 0.048 Uiso 1 1 calc R
C23 C 0.4526(4) 0.5479(3) 0.3177(2) 0.0406(7) Uani 1 1 d .
F23A F 0.5162(3) 0.6584(2) 0.31813(17) 0.0574(6) Uani 1 1 d .
F23B F 0.4485(3) 0.5204(2) 0.40079(14) 0.0512(6) Uani 1 1 d .
F23C F 0.3221(3) 0.5581(2) 0.28108(18) 0.0615(7) Uani 1 1 d .
C24 C 0.5767(5) 0.5098(4) 0.1671(2) 0.0494(10) Uani 1 1 d .
F24A F 0.6337(4) 0.4399(3) 0.11377(18) 0.0756(9) Uani 1 1 d .
F24B F 0.6602(4) 0.6092(3) 0.18712(17) 0.0784(10) Uani 1 1 d .
F24C F 0.4617(3) 0.5483(3) 0.12318(18) 0.0699(8) Uani 1 1 d .

loop_
_atom_site_aniso_label
_atom_site_aniso_U_11
_atom_site_aniso_U_22
_atom_site_aniso_U_33
_atom_site_aniso_U_23
_atom_site_aniso_U_13
_atom_site_aniso_U_12
Ru1 0.02804(12) 0.02438(12) 0.02608(12) -0.00145(8) 0.00212(8) 0.00052(8)
P1 0.0339(4) 0.0286(4) 0.0293(4) 0.0015(3) 0.0003(3) 0.0034(3)
P2 0.0259(4) 0.0350(4) 0.0532(5) -0.0028(4) 0.0024(3) 0.0032(3)
P3 0.0342(4) 0.0312(4) 0.0264(4) 0.0007(3) 0.0020(3) -0.0023(3)
P4 0.0396(4) 0.0287(4) 0.0295(4) -0.0015(3) 0.0059(3) -0.0051(3)
C1 0.0314(15) 0.0267(14) 0.0336(15) -0.0022(11) 0.0025(11) 0.0007(11)
C2 0.0376(18) 0.0320(16) 0.052(2) -0.0015(14) 0.0018(15) 0.0020(13)
C3 0.055(2) 0.0276(17) 0.077(3) -0.0038(17) 0.001(2) 0.0044(16)
C4 0.062(3) 0.0300(18) 0.077(3) -0.0089(18) -0.010(2) -0.0073(17)
C5 0.0421(19) 0.0356(18) 0.057(2) -0.0020(15) -0.0097(16) -0.0067(15)
C6 0.0353(16) 0.0297(15) 0.0334(15) 0.0010(11) 0.0006(12) -0.0011(12)
C7 0.0304(15) 0.0379(17) 0.0410(17) 0.0026(13) -0.0002(13) 0.0000(13)
C8 0.056(2) 0.0359(18) 0.055(2) 0.0012(16) -0.0087(18) 0.0141(17)
F8A 0.0752(19) 0.079(2) 0.0669(17) -0.0049(14) 0.0109(14) 0.0445(16)
F8B 0.084(2) 0.0344(13) 0.100(2) 0.0138(13) -0.0139(17) 0.0079(13)
F8C 0.0571(16) 0.0604(16) 0.088(2) -0.0024(14) -0.0259(14) 0.0235(13)
C9 0.057(2) 0.052(2) 0.0289(16) 0.0039(14) -0.0020(15) -0.0051(18)
F9A 0.081(2) 0.191(4) 0.0420(15) 0.025(2) -0.0140(15) 0.011(3)
F9B 0.194(4) 0.092(3) 0.0475(16) -0.0026(16) 0.039(2) 0.037(3)
F9C 0.152(4) 0.142(3) 0.0423(15) 0.0119(17) 0.0135(18) -0.086(3)
C10 0.0357(18) 0.0322(17) 0.076(3) 0.0023(17) -0.0016(17) 0.0043(14)
C11 0.043(2) 0.064(3) 0.069(3) -0.014(2) 0.018(2) 0.0098(19)
F11A 0.0696(18) 0.0684(18) 0.089(2) 0.0026(15) 0.0384(16) -0.0001(14)
F11B 0.0684(19) 0.129(3) 0.0642(18) -0.0405(18) 0.0145(15) -0.0024(19)
F11C 0.0662(19) 0.077(2) 0.132(3) -0.0159(19) 0.0442(19) 0.0246(16)
C12 0.0294(18) 0.054(2) 0.085(3) 0.001(2) -0.0030(18) 0.0075(16)
F12A 0.0458(15) 0.129(3) 0.0660(18) 0.0182(18) -0.0091(13) 0.0041(17)
F12B 0.0307(11) 0.0715(17) 0.0872(19) -0.0096(14) 0.0053(11) -0.0046(11)
F12C 0.0482(17) 0.0570(18) 0.198(4) 0.001(2) -0.031(2) 0.0208(14)
C13 0.051(2) 0.0379(18) 0.0392(18) 0.0032(14) 0.0085(15) -0.0105(15)
F13A 0.0445(13) 0.0563(15) 0.0666(15) 0.0057(11) -0.0016(11) -0.0151(11)
F13B 0.107(2) 0.0606(16) 0.0481(14) 0.0078(11) 0.0304(14) -0.0218(15)
F13C 0.0717(17) 0.0347(11) 0.0663(15) 0.0067(10) 0.0092(12) -0.0013(11)
C14 0.047(2) 0.0447(19) 0.0303(15) 0.0013(13) -0.0007(13) 0.0013(15)
F14A 0.0652(16) 0.0554(14) 0.0500(13) -0.0005(11) -0.0149(11) -0.0155(12)
F14B 0.0630(15) 0.0867(19) 0.0298(10) 0.0087(11) 0.0057(10) 0.0106(13)
F14C 0.0553(14) 0.0619(15) 0.0505(13) 0.0081(11) 0.0003(11) 0.0192(12)
C15 0.0325(16) 0.0432(18) 0.0350(16) -0.0048(13) 0.0012(12) -0.0002(13)
C16 0.0311(15) 0.0442(18) 0.0358(16) -0.0070(13) 0.0041(12) -0.0031(13)
C17 0.045(2) 0.061(3) 0.056(2) -0.0186(19) 0.0149(18) -0.0223(19)
C18 0.057(3) 0.071(3) 0.062(3) -0.016(2) 0.030(2) -0.033(2)
C19 0.049(2) 0.064(3) 0.049(2) -0.0146(19) 0.0221(18) -0.0175(19)
C20 0.0327(16) 0.0425(18) 0.0410(17) -0.0069(14) 0.0066(13) -0.0057(14)
C21 0.0295(15) 0.0402(17) 0.0383(16) -0.0028(13) 0.0063(12) -0.0042(13)
C22 0.0410(18) 0.0372(17) 0.0412(18) -0.0068(14) 0.0093(14) -0.0038(14)
C23 0.0441(19) 0.0339(16) 0.0419(18) -0.0038(13) 0.0018(14) 0.0005(14)
F23A 0.0715(16) 0.0306(11) 0.0681(15) -0.0052(10) 0.0071(12) -0.0056(11)
F23B 0.0588(14) 0.0534(13) 0.0426(11) -0.0085(10) 0.0148(10) -0.0002(11)
F23C 0.0509(14) 0.0545(14) 0.0735(17) -0.0156(12) -0.0110(12) 0.0135(11)
C24 0.071(3) 0.0394(19) 0.0364(18) 0.0026(14) 0.0103(17) -0.0154(18)
F24A 0.117(3) 0.0579(16) 0.0633(17) 0.0095(13) 0.0525(17) 0.0038(16)
F24B 0.110(2) 0.0656(17) 0.0528(15) 0.0093(12) 0.0095(15) -0.0492(17)
F24C 0.089(2) 0.0640(17) 0.0544(15) 0.0208(13) 0.0009(14) 0.0007(15)

loop_
_atom_type_symbol
_atom_type_description
_atom_type_scat_dispersion_real
_atom_type_scat_dispersion_imag
_atom_type_scat_source
C C 0.0033 0.0016 'International Tables Vol C Tables 4.2.6.8 and 6.1.1.4'
H H 0.0000 0.0000 'International Tables Vol C Tables 4.2.6.8 and 6.1.1.4'
F F 0.0171 0.0103 'International Tables Vol C Tables 4.2.6.8 and 6.1.1.4'
P P 0.1023 0.0942 'International Tables Vol C Tables 4.2.6.8 and 6.1.1.4'
Ru Ru -1.2594 0.8363 'International Tables Vol C Tables 4.2.6.8 and 6.1.1.4'

loop_
_geom_angle_atom_site_label_1
_geom_angle_atom_site_label_2
_geom_angle_atom_site_label_3
_geom_angle
_geom_angle_site_symmetry_1
_geom_angle_site_symmetry_3
C1 Ru1 P2 76.54(9) . .
C1 Ru1 P1 76.43(9) . .
P2 Ru1 P1 141.10(3) . .
C1 Ru1 P4 171.55(8) . .
P2 Ru1 P4 99.43(3) . .
P1 Ru1 P4 103.34(3) . .
C1 Ru1 P3 89.07(8) . .
P2 Ru1 P3 105.41(3) . .
P1 Ru1 P3 101.59(3) . .
P4 Ru1 P3 99.20(3) . .
C1 Ru1 Ru1 141.05(8) . 2_666
P2 Ru1 Ru1 106.79(2) . 2_666
P1 Ru1 Ru1 111.85(2) . 2_666
P4 Ru1 Ru1 47.07(2) . 2_666
P3 Ru1 Ru1 52.220(19) . 2_666
C1 Ru1 H1 81.6(14) . .
P2 Ru1 H1 84.2(15) . .
P1 Ru1 H1 64.5(15) . .
P4 Ru1 H1 90.7(14) . .
P3 Ru1 H1 164.7(15) . .
Ru1 Ru1 H1 137.1(14) 2_666 .
C7 P1 C8 98.61(18) . .
C7 P1 C9 100.05(17) . .
C8 P1 C9 96.80(19) . .
C7 P1 Ru1 108.35(12) . .
C8 P1 Ru1 133.27(13) . .
C9 P1 Ru1 114.49(14) . .
C10 P2 C11 100.6(2) . .
C10 P2 C12 100.2(2) . .
C11 P2 C12 94.5(2) . .
C10 P2 Ru1 109.75(13) . .
C11 P2 Ru1 113.62(16) . .
C12 P2 Ru1 133.12(15) . .
C15 P3 C14 104.42(16) . .
C15 P3 C13 99.57(17) . .
C14 P3 C13 94.71(17) . .
C15 P3 Ru1 119.63(12) . .
C14 P3 Ru1 116.43(12) . .
C13 P3 Ru1 118.03(11) . .
C22 P4 C23 101.81(16) 2_666 .
C22 P4 C24 100.31(18) 2_666 .
C23 P4 C24 96.14(18) . .
C22 P4 Ru1 120.16(12) 2_666 .
C23 P4 Ru1 119.53(12) . .
C24 P4 Ru1 114.72(12) . .
C2 C1 C6 116.1(3) . .
C2 C1 Ru1 122.4(2) . .
C6 C1 Ru1 121.5(2) . .
C3 C2 C1 121.6(3) . .
C3 C2 C10 119.4(3) . .
C1 C2 C10 118.9(3) . .
C4 C3 C2 120.4(4) . .
C4 C3 H3A 119.8 . .
C2 C3 H3A 119.8 . .
C5 C4 C3 119.8(3) . .
C5 C4 H4A 120.1 . .
C3 C4 H4A 120.1 . .
C4 C5 C6 120.2(4) . .
C4 C5 H5A 119.9 . .
C6 C5 H5A 119.9 . .
C5 C6 C1 121.9(3) . .
C5 C6 C7 119.3(3) . .
C1 C6 C7 118.9(3) . .
C6 C7 P1 104.9(2) . .
C6 C7 H7A 110.8 . .
P1 C7 H7A 110.8 . .
C6 C7 H7B 110.8 . .
P1 C7 H7B 110.8 . .
H7A C7 H7B 108.8 . .
F8B C8 F8A 107.9(3) . .
F8B C8 F8C 107.1(3) . .
F8A C8 F8C 106.7(4) . .
F8B C8 P1 113.0(3) . .
F8A C8 P1 108.7(3) . .
F8C C8 P1 113.1(3) . .
F9C C9 F9A 108.6(4) . .
F9C C9 F9B 106.7(4) . .
F9A C9 F9B 104.5(4) . .
F9C C9 P1 113.0(3) . .
F9A C9 P1 113.4(3) . .
F9B C9 P1 110.0(3) . .
C2 C10 P2 105.0(3) . .
C2 C10 H10A 110.7 . .
P2 C10 H10A 110.7 . .
C2 C10 H10B 110.7 . .
P2 C10 H10B 110.7 . .
H10A C10 H10B 108.8 . .
F11A C11 F11B 108.5(4) . .
F11A C11 F11C 106.8(4) . .
F11B C11 F11C 107.2(4) . .
F11A C11 P2 112.9(3) . .
F11B C11 P2 109.7(3) . .
F11C C11 P2 111.6(4) . .
F12C C12 F12A 107.4(5) . .
F12C C12 F12B 107.0(4) . .
F12A C12 F12B 104.3(4) . .
F12C C12 P2 113.2(3) . .
F12A C12 P2 112.5(3) . .
F12B C12 P2 111.9(3) . .
F13A C13 F13B 107.5(3) . .
F13A C13 F13C 107.5(3) . .
F13B C13 F13C 106.2(3) . .
F13A C13 P3 109.4(3) . .
F13B C13 P3 113.9(3) . .
F13C C13 P3 112.1(3) . .
F14B C14 F14C 106.5(3) . .
F14B C14 F14A 107.1(3) . .
F14C C14 F14A 107.2(3) . .
F14B C14 P3 116.5(3) . .
F14C C14 P3 109.4(2) . .
F14A C14 P3 109.7(2) . .
C16 C15 P3 123.5(3) . .
C16 C15 H15A 106.4 . .
P3 C15 H15A 106.4 . .
C16 C15 H15B 106.4 . .
P3 C15 H15B 106.4 . .
H15A C15 H15B 106.5 . .
C21 C16 C17 118.5(3) . .
C21 C16 C15 119.6(3) . .
C17 C16 C15 121.8(3) . .
C18 C17 C16 120.0(3) . .
C18 C17 H17A 120.0 . .
C16 C17 H17A 120.0 . .
C19 C18 C17 120.9(4) . .
C19 C18 H18A 119.5 . .
C17 C18 H18A 119.5 . .
C18 C19 C20 120.4(3) . .
C18 C19 H19A 119.8 . .
C20 C19 H19A 119.8 . .
C21 C20 C19 118.1(3) . .
C21 C20 C22 120.2(3) . .
C19 C20 C22 121.4(3) . .
C16 C21 C20 122.0(3) . .
C16 C21 H21A 119.0 . .
C20 C21 H21A 119.0 . .
C20 C22 P4 124.2(3) . 2_666
C20 C22 H22A 106.3 . .
P4 C22 H22A 106.3 2_666 .
C20 C22 H22B 106.3 . .
P4 C22 H22B 106.3 2_666 .
H22A C22 H22B 106.4 . .
F23A C23 F23C 106.6(3) . .
F23A C23 F23B 107.1(3) . .
F23C C23 F23B 107.1(3) . .
F23A C23 P4 116.0(3) . .
F23C C23 P4 111.6(2) . .
F23B C23 P4 108.1(2) . .
F24A C24 F24B 108.0(4) . .
F24A C24 F24C 107.5(3) . .
F24B C24 F24C 105.6(4) . .
F24A C24 P4 110.2(3) . .
F24B C24 P4 114.4(3) . .
F24C C24 P4 110.8(3) . .

loop_
_geom_bond_atom_site_label_1
_geom_bond_atom_site_label_2
_geom_bond_distance
_geom_bond_site_symmetry_2
Ru1 C1 2.188(3) .
Ru1 P2 2.2708(9) .
Ru1 P1 2.2776(9) .
Ru1 P4 2.3309(8) .
Ru1 P3 2.3940(8) .
Ru1 H1 1.47(4) .
P1 C7 1.806(3) .
P1 C8 1.897(4) .
P1 C9 1.902(4) .
P2 C10 1.812(4) .
P2 C11 1.896(4) .
P2 C12 1.904(4) .
P3 C15 1.863(4) .
P3 C14 1.887(4) .
P3 C13 1.904(4) .
P4 C22 1.861(4) 2_666
P4 C23 1.881(4) .
P4 C24 1.891(4) .
C1 C2 1.405(5) .
C1 C6 1.407(4) .
C2 C3 1.390(5) .
C2 C10 1.507(5) .
C3 C4 1.375(6) .
C3 H3A 0.9300 .
C4 C5 1.370(6) .
C4 H4A 0.9300 .
C5 C6 1.392(5) .
C5 H5A 0.9300 .
C6 C7 1.504(5) .
C7 H7A 0.9700 .
C7 H7B 0.9700 .
C8 F8B 1.324(5) .
C8 F8A 1.329(5) .
C8 F8C 1.329(5) .
C9 F9C 1.278(5) .
C9 F9A 1.295(5) .
C9 F9B 1.311(5) .
C10 H10A 0.9700 .
C10 H10B 0.9700 .
C11 F11A 1.310(6) .
C11 F11B 1.322(6) .
C11 F11C 1.340(5) .
C12 F12C 1.316(5) .
C12 F12A 1.332(6) .
C12 F12B 1.342(5) .
C13 F13A 1.328(5) .
C13 F13B 1.329(4) .
C13 F13C 1.333(5) .
C14 F14B 1.325(4) .
C14 F14C 1.330(5) .
C14 F14A 1.337(4) .
C15 C16 1.523(4) .
C15 H15A 0.9700 .
C15 H15B 0.9700 .
C16 C21 1.389(4) .
C16 C17 1.399(5) .
C17 C18 1.378(6) .
C17 H17A 0.9300 .
C18 C19 1.377(6) .
C18 H18A 0.9300 .
C19 C20 1.397(5) .
C19 H19A 0.9300 .
C20 C21 1.392(5) .
C20 C22 1.511(5) .
C21 H21A 0.9300 .
C22 P4 1.861(4) 2_666
C22 H22A 0.9700 .
C22 H22B 0.9700 .
C23 F23A 1.328(4) .
C23 F23C 1.331(4) .
C23 F23B 1.339(4) .
C24 F24A 1.311(5) .
C24 F24B 1.326(4) .
C24 F24C 1.326(6) .

loop_
_geom_torsion_atom_site_label_1
_geom_torsion_atom_site_label_2
_geom_torsion_atom_site_label_3
_geom_torsion_atom_site_label_4
_geom_torsion
_geom_torsion_site_symmetry_1
P3 C15 C16 C21 94.1(4) .
P4 C22 C21 C16 117.2(6) 2_666
C1 C2 C10 P2 -21.7(4) .
C1 C6 C7 P1 23.5(4) .
